data_1560385
loop_
_publ_author_name
'Rai, U.S.'
'Singh, Manjeet'
'Rai, R.N.'

_publ_section_title
;
 Solid state synthesis, structural, physicochemical and optical properties
 of an inter-molecular compound: 2-hydroxy-1,
 2-diphenylethanone-4-nitro-o-phenylenediamine system
;
_journal_name_full 'Journal of Solid State Chemistry'
_journal_page_first 63
_journal_page_last 72
_journal_paper_doi 10.1016/j.jssc.2017.05.030
_journal_volume 253
_journal_year 2017
_chemical_formula_sum 'C20 H15 N3 O2'
_chemical_formula_weight 329.35
_space_group_IT_number 15
_space_group_name_Hall '-C 2yc'
_space_group_name_H-M_alt 'C 1 2/c 1'
_symmetry_cell_setting monoclinic
_symmetry_Int_Tables_number 15
_symmetry_space_group_name_H-M 'C 1 2/c 1'
_atom_sites_solution_hydrogens geom
_atom_sites_solution_primary direct
_atom_sites_solution_secondary difmap
_cell_angle_alpha 90.00
_cell_angle_beta 106.564(10)
_cell_angle_gamma 90.00
_cell_formula_units_Z 8
_cell_length_a 30.306(3)
_cell_length_b 7.0701(6)
_cell_length_c 16.1304(15)
_cell_measurement_temperature 293(2)
_cell_measurement_theta_max 0.981
_cell_measurement_theta_min 0.977
_cell_volume 3312.8(6)
_computing_structure_refinement 'SHELXL-97 (Sheldrick, 1997)'
_diffrn_ambient_temperature 293(2)
_diffrn_measured_fraction_theta_full 0.998
_diffrn_measured_fraction_theta_max 0.878
_diffrn_measurement_method none
_diffrn_radiation_monochromator graphite
_diffrn_radiation_type MoK\a
_diffrn_radiation_wavelength 0.71073
_diffrn_reflns_av_R_equivalents 0.0276
_diffrn_reflns_av_sigmaI/netI 0.0325
_diffrn_reflns_limit_h_max 39
_diffrn_reflns_limit_h_min -40
_diffrn_reflns_limit_k_max 9
_diffrn_reflns_limit_k_min -9
_diffrn_reflns_limit_l_max 22
_diffrn_reflns_limit_l_min -21
_diffrn_reflns_number 13900
_diffrn_reflns_theta_full 25.00
_diffrn_reflns_theta_max 29.13
_diffrn_reflns_theta_min 3.16
_diffrn_source 'fine-focus sealed tube'
_exptl_absorpt_coefficient_mu 0.088
_exptl_absorpt_correction_type none
_exptl_crystal_colour yellow
_exptl_crystal_density_diffrn 1.321
_exptl_crystal_density_method 'not measured'
_exptl_crystal_description block
_exptl_crystal_F_000 1376
_exptl_crystal_size_max .26
_exptl_crystal_size_mid .23
_exptl_crystal_size_min .22
_refine_diff_density_max 0.243
_refine_diff_density_min -0.600
_refine_diff_density_rms 0.044
_refine_ls_extinction_method none
_refine_ls_goodness_of_fit_ref 0.988
_refine_ls_hydrogen_treatment mixed
_refine_ls_matrix_type full
_refine_ls_number_parameters 226
_refine_ls_number_reflns 3924
_refine_ls_number_restraints 0
_refine_ls_restrained_S_all 0.988
_refine_ls_R_factor_all 0.1074
_refine_ls_R_factor_gt 0.0638
_refine_ls_shift/su_max 0.050
_refine_ls_shift/su_mean 0.009
_refine_ls_structure_factor_coef Fsqd
_refine_ls_weighting_details 'calc w=1/[\s^2^(Fo^2^)+(0.0632P)^2^+4.1760P] where P=(Fo^2^+2Fc^2^)/3'
_refine_ls_weighting_scheme calc
_refine_ls_wR_factor_gt 0.1521
_refine_ls_wR_factor_ref 0.1796
_reflns_number_gt 2367
_reflns_number_total 3924
_reflns_threshold_expression >2sigma(I)
_cod_data_source_file mmc1.cif
_cod_data_source_block bnnopda
_cod_original_cell_volume 3312.8(5)
_cod_original_sg_symbol_H-M 'C 2/c'
_cod_original_formula_sum 'C20 H15 N3 O2 '
_cod_database_code 1560385

loop_
_symmetry_equiv_pos_as_xyz
'x, y, z'
'-x, y, -z+1/2'
'x+1/2, y+1/2, z'
'-x+1/2, y+1/2, -z+1/2'
'-x, -y, -z'
'x, -y, z-1/2'
'-x+1/2, -y+1/2, -z'
'x+1/2, -y+1/2, z-1/2'

loop_
_atom_site_label
_atom_site_type_symbol
_atom_site_fract_x
_atom_site_fract_y
_atom_site_fract_z
_atom_site_U_iso_or_equiv
_atom_site_adp_type
_atom_site_occupancy
_atom_site_symmetry_multiplicity
_atom_site_calc_flag
_atom_site_refinement_flags
_atom_site_disorder_assembly
_atom_site_disorder_group
N2 N 0.05050(6) 0.1721(3) 0.18680(13) 0.0522(5) Uani 1 1 d . . .
N1 N 0.08619(6) 0.2598(3) 0.04858(12) 0.0453(4) Uani 1 1 d . . .
H1 H 0.0970 0.2866 0.0062 0.054 Uiso 1 1 calc R . .
C17 C 0.00956(8) 0.2845(3) -0.04596(17) 0.0540(6) Uani 1 1 d . . .
H17 H 0.0207 0.3137 -0.0925 0.065 Uiso 1 1 calc R . .
C7 C 0.09524(7) 0.1868(3) 0.19765(14) 0.0434(5) Uani 1 1 d . . .
C8 C 0.11357(7) 0.2267(3) 0.12584(14) 0.0407(5) Uani 1 1 d . . .
H8 H 0.1142 0.3620 0.1392 0.049 Uiso 1 1 calc R . .
C16 C 0.03961(7) 0.2504(3) 0.03733(15) 0.0449(5) Uani 1 1 d . . .
C15 C 0.02208(8) 0.2042(3) 0.10592(17) 0.0498(6) Uani 1 1 d . . .
C9 C 0.16398(7) 0.2308(3) 0.13577(13) 0.0419(5) Uani 1 1 d . . .
C18 C -0.03672(8) 0.2728(3) -0.05539(19) 0.0590(7) Uani 1 1 d . . .
C20 C -0.02621(8) 0.1960(4) 0.0924(2) 0.0655(7) Uani 1 1 d . . .
H20 H -0.0381 0.1675 0.1381 0.079 Uiso 1 1 calc R . .
C1 C 0.12483(7) 0.1686(3) 0.28799(14) 0.0470(5) Uani 1 1 d . . .
C14 C 0.19255(8) 0.0866(4) 0.17823(15) 0.0516(6) Uani 1 1 d . . .
H14 H 0.1806 -0.0110 0.2039 0.062 Uiso 1 1 calc R . .
C10 C 0.18252(8) 0.3753(4) 0.09834(15) 0.0534(6) Uani 1 1 d . . .
H10 H 0.1637 0.4723 0.0691 0.064 Uiso 1 1 calc R . .
N3 N -0.06880(9) 0.3077(4) -0.1414(2) 0.0811(8) Uani 1 1 d . . .
C13 C 0.23896(8) 0.0876(4) 0.18252(16) 0.0611(7) Uani 1 1 d . . .
H13 H 0.2579 -0.0105 0.2105 0.073 Uiso 1 1 calc R . .
C11 C 0.22899(9) 0.3755(4) 0.10434(17) 0.0640(7) Uani 1 1 d . . .
H11 H 0.2413 0.4742 0.0800 0.077 Uiso 1 1 calc R . .
C19 C -0.05503(9) 0.2300(4) 0.0122(2) 0.0707(8) Uani 1 1 d . . .
H19 H -0.0867 0.2247 0.0026 0.085 Uiso 1 1 calc R . .
O1 O -0.10961(7) 0.2877(4) -0.15268(18) 0.1108(9) Uani 1 1 d . . .
C2 C 0.15437(8) 0.3123(4) 0.32499(16) 0.0597(7) Uani 1 1 d . . .
H2 H 0.1567 0.4182 0.2923 0.072 Uiso 1 1 calc R . .
C6 C 0.12147(9) 0.0125(4) 0.33725(17) 0.0631(7) Uani 1 1 d . . .
H6 H 0.1013 -0.0850 0.3132 0.076 Uiso 1 1 calc R . .
C12 C 0.25712(8) 0.2310(4) 0.14607(16) 0.0638(7) Uani 1 1 d . . .
H12 H 0.2883 0.2312 0.1494 0.077 Uiso 1 1 calc R . .
C5 C 0.14829(12) 0.0013(5) 0.42260(19) 0.0805(10) Uani 1 1 d . . .
H5 H 0.1463 -0.1045 0.4555 0.097 Uiso 1 1 calc R . .
C4 C 0.17767(11) 0.1451(6) 0.45851(19) 0.0832(10) Uani 1 1 d . . .
H4 H 0.1956 0.1366 0.5157 0.100 Uiso 1 1 calc R . .
C3 C 0.18072(10) 0.3011(5) 0.41062(17) 0.0780(9) Uani 1 1 d . . .
H3 H 0.2004 0.3996 0.4353 0.094 Uiso 1 1 calc R . .
O2 O -0.05271(9) 0.3559(4) -0.19965(19) 0.1113(10) Uani 1 1 d . . .

loop_
_atom_site_aniso_label
_atom_site_aniso_U_11
_atom_site_aniso_U_22
_atom_site_aniso_U_33
_atom_site_aniso_U_23
_atom_site_aniso_U_13
_atom_site_aniso_U_12
N2 0.0443(10) 0.0504(11) 0.0663(13) 0.0041(10) 0.0228(9) 0.0004(9)
N1 0.0451(10) 0.0479(11) 0.0444(10) -0.0004(8) 0.0154(8) 0.0005(8)
C17 0.0537(14) 0.0395(12) 0.0622(15) -0.0075(11) 0.0057(11) 0.0004(10)
C7 0.0419(11) 0.0379(11) 0.0545(13) 0.0014(10) 0.0203(10) 0.0001(9)
C8 0.0418(11) 0.0339(10) 0.0471(12) -0.0037(9) 0.0136(9) 0.0006(9)
C16 0.0407(11) 0.0331(11) 0.0562(13) -0.0064(10) 0.0062(10) 0.0021(9)
C15 0.0420(11) 0.0385(12) 0.0708(16) -0.0003(11) 0.0190(11) 0.0003(10)
C9 0.0409(11) 0.0514(13) 0.0347(10) -0.0031(10) 0.0132(9) -0.0011(10)
C18 0.0473(13) 0.0357(12) 0.0795(18) -0.0089(12) -0.0052(13) 0.0021(10)
C20 0.0429(13) 0.0603(16) 0.095(2) 0.0055(15) 0.0225(14) -0.0011(12)
C1 0.0442(11) 0.0556(14) 0.0487(12) 0.0046(11) 0.0253(10) 0.0058(10)
C14 0.0472(12) 0.0607(15) 0.0520(13) 0.0063(12) 0.0225(11) 0.0059(11)
C10 0.0492(13) 0.0626(15) 0.0501(13) 0.0055(12) 0.0167(11) -0.0024(11)
N3 0.0667(17) 0.0524(14) 0.101(2) -0.0156(15) -0.0140(15) 0.0025(12)
C13 0.0505(14) 0.0790(18) 0.0569(15) 0.0075(13) 0.0206(12) 0.0150(13)
C11 0.0572(15) 0.0798(19) 0.0618(16) 0.0082(15) 0.0278(13) -0.0115(14)
C19 0.0404(13) 0.0556(16) 0.111(2) -0.0040(16) 0.0133(15) -0.0021(12)
O1 0.0528(12) 0.115(2) 0.135(2) -0.0352(17) -0.0196(13) 0.0094(12)
C2 0.0581(14) 0.0749(18) 0.0507(13) 0.0030(13) 0.0229(12) -0.0046(13)
C6 0.0712(16) 0.0636(16) 0.0663(16) 0.0113(14) 0.0386(14) 0.0098(14)
C12 0.0431(12) 0.093(2) 0.0599(15) -0.0013(15) 0.0222(12) -0.0014(14)
C5 0.094(2) 0.100(2) 0.0629(18) 0.0324(18) 0.0466(17) 0.033(2)
C4 0.0679(18) 0.137(3) 0.0493(15) 0.014(2) 0.0243(14) 0.022(2)
C3 0.0702(18) 0.119(3) 0.0476(14) -0.0054(17) 0.0220(13) -0.0090(18)
O2 0.0967(18) 0.113(2) 0.0942(18) 0.0202(16) -0.0210(15) -0.0140(16)

loop_
_atom_type_symbol
_atom_type_description
_atom_type_scat_dispersion_real
_atom_type_scat_dispersion_imag
_atom_type_scat_source
C C 0.0033 0.0016 'International Tables Vol C Tables 4.2.6.8 and 6.1.1.4'
H H 0.0000 0.0000 'International Tables Vol C Tables 4.2.6.8 and 6.1.1.4'
N N 0.0061 0.0033 'International Tables Vol C Tables 4.2.6.8 and 6.1.1.4'
O O 0.0106 0.0060 'International Tables Vol C Tables 4.2.6.8 and 6.1.1.4'

loop_
_geom_angle_atom_site_label_1
_geom_angle_atom_site_label_2
_geom_angle_atom_site_label_3
_geom_angle
_geom_angle_site_symmetry_1
_geom_angle_site_symmetry_3
C7 N2 C15 117.3(2) . .
C8 N1 C16 117.84(19) . .
C8 N1 H1 121.1 . .
C16 N1 H1 121.1 . .
C18 C17 C16 117.2(3) . .
C18 C17 H17 121.4 . .
C16 C17 H17 121.4 . .
N2 C7 C8 121.5(2) . .
N2 C7 C1 115.70(19) . .
C8 C7 C1 122.71(18) . .
N1 C8 C7 120.91(18) . .
N1 C8 C9 116.86(18) . .
C7 C8 C9 122.23(18) . .
N1 C8 H8 90.1 . .
C7 C8 H8 90.1 . .
C9 C8 H8 90.1 . .
N1 C16 C15 121.1(2) . .
N1 C16 C17 118.5(2) . .
C15 C16 C17 120.4(2) . .
N2 C15 C16 121.2(2) . .
N2 C15 C20 118.9(2) . .
C16 C15 C20 119.8(2) . .
C14 C9 C10 119.0(2) . .
C14 C9 C8 121.0(2) . .
C10 C9 C8 119.9(2) . .
C17 C18 C19 123.4(2) . .
C17 C18 N3 118.4(3) . .
C19 C18 N3 118.2(3) . .
C19 C20 C15 119.6(3) . .
C19 C20 H20 120.2 . .
C15 C20 H20 120.2 . .
C2 C1 C6 119.2(2) . .
C2 C1 C7 120.0(2) . .
C6 C1 C7 120.8(2) . .
C9 C14 C13 120.1(2) . .
C9 C14 H14 119.9 . .
C13 C14 H14 119.9 . .
C11 C10 C9 120.1(2) . .
C11 C10 H10 119.9 . .
C9 C10 H10 119.9 . .
O1 N3 O2 122.2(3) . .
O1 N3 C18 119.7(4) . .
O2 N3 C18 118.1(3) . .
C12 C13 C14 120.6(2) . .
C12 C13 H13 119.7 . .
C14 C13 H13 119.7 . .
C12 C11 C10 120.6(2) . .
C12 C11 H11 119.7 . .
C10 C11 H11 119.7 . .
C20 C19 C18 119.5(2) . .
C20 C19 H19 120.2 . .
C18 C19 H19 120.2 . .
C1 C2 C3 120.6(3) . .
C1 C2 H2 119.7 . .
C3 C2 H2 119.7 . .
C1 C6 C5 119.9(3) . .
C1 C6 H6 120.1 . .
C5 C6 H6 120.1 . .
C13 C12 C11 119.5(2) . .
C13 C12 H12 120.2 . .
C11 C12 H12 120.2 . .
C4 C5 C6 120.3(3) . .
C4 C5 H5 119.8 . .
C6 C5 H5 119.8 . .
C3 C4 C5 120.2(3) . .
C3 C4 H4 119.9 . .
C5 C4 H4 119.9 . .
C4 C3 C2 119.8(3) . .
C4 C3 H3 120.1 . .
C2 C3 H3 120.1 . .

loop_
_geom_bond_atom_site_label_1
_geom_bond_atom_site_label_2
_geom_bond_distance
_geom_bond_site_symmetry_2
N2 C7 1.321(3) .
N2 C15 1.362(3) .
N1 C8 1.306(3) .
N1 C16 1.372(3) .
N1 H1 0.8600 .
C17 C18 1.370(3) .
C17 C16 1.412(3) .
C17 H17 0.9300 .
C7 C8 1.448(3) .
C7 C1 1.483(3) .
C8 C9 1.490(3) .
C8 H8 0.9800 .
C16 C15 1.396(3) .
C15 C20 1.418(3) .
C9 C14 1.386(3) .
C9 C10 1.384(3) .
C18 C19 1.390(4) .
C18 N3 1.471(4) .
C20 C19 1.360(4) .
C20 H20 0.9300 .
C1 C2 1.373(3) .
C1 C6 1.381(3) .
C14 C13 1.389(3) .
C14 H14 0.9300 .
C10 C11 1.384(3) .
C10 H10 0.9300 .
N3 O1 1.206(3) .
N3 O2 1.224(4) .
C13 C12 1.364(4) .
C13 H13 0.9300 .
C11 C12 1.377(4) .
C11 H11 0.9300 .
C19 H19 0.9300 .
C2 C3 1.387(4) .
C2 H2 0.9300 .
C6 C5 1.387(4) .
C6 H6 0.9300 .
C12 H12 0.9300 .
C5 C4 1.367(5) .
C5 H5 0.9300 .
C4 C3 1.365(5) .
C4 H4 0.9300 .
C3 H3 0.9300 .

loop_
_geom_torsion_atom_site_label_1
_geom_torsion_atom_site_label_2
_geom_torsion_atom_site_label_3
_geom_torsion_atom_site_label_4
_geom_torsion
_geom_torsion_site_symmetry_1
_geom_torsion_site_symmetry_2
_geom_torsion_site_symmetry_3
_geom_torsion_site_symmetry_4
C15 N2 C7 C8 -2.9(3) . . . .
C15 N2 C7 C1 174.5(2) . . . .
C16 N1 C8 C7 -1.8(3) . . . .
C16 N1 C8 C9 177.86(18) . . . .
N2 C7 C8 N1 3.9(3) . . . .
C1 C7 C8 N1 -173.3(2) . . . .
N2 C7 C8 C9 -175.8(2) . . . .
C1 C7 C8 C9 7.1(3) . . . .
C8 N1 C16 C15 -0.9(3) . . . .
C8 N1 C16 C17 -179.55(19) . . . .
C18 C17 C16 N1 179.5(2) . . . .
C18 C17 C16 C15 0.9(3) . . . .
C7 N2 C15 C16 0.1(3) . . . .
C7 N2 C15 C20 -177.9(2) . . . .
N1 C16 C15 N2 1.9(3) . . . .
C17 C16 C15 N2 -179.5(2) . . . .
N1 C16 C15 C20 179.9(2) . . . .
C17 C16 C15 C20 -1.5(3) . . . .
N1 C8 C9 C14 -131.6(2) . . . .
C7 C8 C9 C14 48.0(3) . . . .
N1 C8 C9 C10 44.9(3) . . . .
C7 C8 C9 C10 -135.4(2) . . . .
C16 C17 C18 C19 0.1(4) . . . .
C16 C17 C18 N3 180.0(2) . . . .
N2 C15 C20 C19 179.2(2) . . . .
C16 C15 C20 C19 1.1(4) . . . .
N2 C7 C1 C2 -122.3(2) . . . .
C8 C7 C1 C2 55.1(3) . . . .
N2 C7 C1 C6 54.5(3) . . . .
C8 C7 C1 C6 -128.2(2) . . . .
C10 C9 C14 C13 -0.3(3) . . . .
C8 C9 C14 C13 176.3(2) . . . .
C14 C9 C10 C11 -0.7(3) . . . .
C8 C9 C10 C11 -177.3(2) . . . .
C17 C18 N3 O1 175.8(2) . . . .
C19 C18 N3 O1 -4.4(4) . . . .
C17 C18 N3 O2 -3.9(4) . . . .
C19 C18 N3 O2 175.9(3) . . . .
C9 C14 C13 C12 0.8(4) . . . .
C9 C10 C11 C12 1.2(4) . . . .
C15 C20 C19 C18 -0.1(4) . . . .
C17 C18 C19 C20 -0.5(4) . . . .
N3 C18 C19 C20 179.6(2) . . . .
C6 C1 C2 C3 0.3(4) . . . .
C7 C1 C2 C3 177.0(2) . . . .
C2 C1 C6 C5 -0.9(4) . . . .
C7 C1 C6 C5 -177.7(2) . . . .
C14 C13 C12 C11 -0.3(4) . . . .
C10 C11 C12 C13 -0.7(4) . . . .
C1 C6 C5 C4 0.7(4) . . . .
C6 C5 C4 C3 0.2(4) . . . .
C5 C4 C3 C2 -0.9(5) . . . .
C1 C2 C3 C4 0.6(4) . . . .
